data_7132582
loop_
_publ_author_name
'Pietraru, Marie-H&#xe9;l&#xe8;ne'
'Ponsard, Louise'
'Lentz, Nicolas'
'Thu&#xe9;ry, Pierre'
'Nicolas, Emmanuel'
'Cantat, Thibault'

_publ_section_title
;
 Fluorophosphoniums as Lewis acids in organometallic catalysis:
 application to the carbonylation of &#x3b2;-lactones.
;
_journal_issue 8
_journal_name_full 'Chemical communications (Cambridge, England)'
_journal_page_first 1043
_journal_page_last 1046
_journal_paper_doi 10.1039/d3cc04282k
_journal_volume 60
_journal_year 2024
_chemical_formula_sum 'C25 H21 Co F O4 P'
_chemical_formula_weight 494.32
_space_group_crystal_system monoclinic
_space_group_IT_number 15
_space_group_name_Hall '-C 2yc'
_space_group_name_H-M_alt 'C 1 2/c 1'
_atom_sites_solution_hydrogens geom
_atom_sites_solution_primary dual
_atom_sites_solution_secondary difmap
_audit_update_record
;
2023-08-03 deposited with the CCDC.	2023-12-10 downloaded from the CCDC.
;
_cell_angle_alpha 90
_cell_angle_beta 106.8546(18)
_cell_angle_gamma 90
_cell_formula_units_Z 8
_cell_length_a 20.3694(10)
_cell_length_b 11.8516(6)
_cell_length_c 19.7496(10)
_cell_measurement_reflns_used 9617
_cell_measurement_temperature 100(2)
_cell_measurement_theta_max 36.0472
_cell_measurement_theta_min 2.4205
_cell_volume 4562.9(4)
_computing_cell_refinement 'SAINT V8.40A (Bruker Nano, Inc., 2019)'
_computing_data_collection 'Bruker Instrument Service vV6.2.10'
_computing_data_reduction 'SAINT V8.40A (Bruker Nano, Inc., 2019)'
_computing_molecular_graphics 'shelXle (C.B. Huebschle, rev 958)'
_computing_structure_refinement 'SHELXL-2018/3 (Sheldrick, 2018)'
_computing_structure_solution 'SHELXT 2014/5 (Sheldrick, 2014)'
_diffrn_ambient_temperature 100(2)
_diffrn_detector_area_resol_mean 7.41
_diffrn_detector_type 'Bruker PHOTON III area detector'
_diffrn_measured_fraction_theta_full 1.000
_diffrn_measured_fraction_theta_max 1.000
_diffrn_measurement_device 'Kappa diffractometer'
_diffrn_measurement_device_type 'Bruker D8 Quest'
_diffrn_measurement_method '\f and \w scans'
_diffrn_radiation_monochromator 'multilayer mirror optics'
_diffrn_radiation_type MoK\a
_diffrn_radiation_wavelength 0.71073
_diffrn_reflns_av_R_equivalents 0.0793
_diffrn_reflns_av_unetI/netI 0.0287
_diffrn_reflns_limit_h_max 29
_diffrn_reflns_limit_h_min -29
_diffrn_reflns_limit_k_max 16
_diffrn_reflns_limit_k_min -16
_diffrn_reflns_limit_l_max 28
_diffrn_reflns_limit_l_min -28
_diffrn_reflns_number 134848
_diffrn_reflns_theta_full 30.51
_diffrn_reflns_theta_max 30.51
_diffrn_reflns_theta_min 2.09
_diffrn_source 'microfocus sealed X-ray tube'
_diffrn_source_current 1.4
_diffrn_source_type 'Incoatec I\ms 70 W'
_diffrn_source_voltage 50
_exptl_absorpt_coefficient_mu 0.859
_exptl_absorpt_correction_T_max 0.75
_exptl_absorpt_correction_T_min 0.68
_exptl_absorpt_correction_type multi-scan
_exptl_absorpt_process_details
;
SADABS-2016/2 - Bruker AXS area detector scaling and absorption correction
;
_exptl_crystal_colour 'translucent intense orange'
_exptl_crystal_density_diffrn 1.439
_exptl_crystal_density_method 'not measured'
_exptl_crystal_description platelet
_exptl_crystal_F_000 2032
_exptl_crystal_size_max 0.119
_exptl_crystal_size_mid 0.084
_exptl_crystal_size_min 0.031
_refine_diff_density_max 0.676
_refine_diff_density_min -0.530
_refine_ls_extinction_method none
_refine_ls_goodness_of_fit_ref 1.046
_refine_ls_hydrogen_treatment constr
_refine_ls_matrix_type full
_refine_ls_number_parameters 292
_refine_ls_number_reflns 6955
_refine_ls_number_restraints 0
_refine_ls_restrained_S_all 1.046
_refine_ls_R_factor_all 0.0444
_refine_ls_R_factor_gt 0.0308
_refine_ls_shift/su_max 0.001
_refine_ls_shift/su_mean 0.000
_refine_ls_structure_factor_coef Fsqd
_refine_ls_weighting_details 'w=1/[\s^2^(Fo^2^)+(0.0391P)^2^+3.7238P] where P=(Fo^2^+2Fc^2^)/3'
_refine_ls_weighting_scheme calc
_refine_ls_wR_factor_gt 0.0768
_refine_ls_wR_factor_ref 0.0823
_reflns_number_gt 5730
_reflns_number_total 6955
_reflns_threshold_expression 'I > 2\s(I)'
_cod_data_source_file d3cc04282k2.cif
_cod_data_source_block I
_cod_depositor_comments
;
The following automatic conversions were performed:

data item '_exptl_absorpt_correction_type' value 'Multi-Scan' was
changed to 'multi-scan' in accordance with the
/home/data/users/saulius/crontab/automatic-downloads/rss-feeds/RSC/lib/dictionaries/cif_core.dic
dictionary named 'cif_core.dic' version 2.4.2 last updated on
2011-04-26.

Automatic conversion script
Id: cif_fix_values 8170 2020-07-09 18:12:32Z antanas 

 Adding full bibliography for 7132582--7132584.cif.
;
_cod_database_code 7132582

loop_
_space_group_symop_operation_xyz
'x, y, z'
'-x, y, -z+1/2'
'x+1/2, y+1/2, z'
'-x+1/2, y+1/2, -z+1/2'
'-x, -y, -z'
'x, -y, z-1/2'
'-x+1/2, -y+1/2, -z'
'x+1/2, -y+1/2, z-1/2'

loop_
_atom_site_type_symbol
_atom_site_label
_atom_site_fract_x
_atom_site_fract_y
_atom_site_fract_z
_atom_site_U_iso_or_equiv
_atom_site_adp_type
_atom_site_calc_flag
_atom_site_refinement_flags_adp
_atom_site_refinement_flags_occupancy
_atom_site_refinement_flags_posn
_atom_site_occupancy
_atom_site_disorder_assembly
_atom_site_disorder_group
Co Co1 0.16262(2) 0.50697(2) 0.65071(2) 0.01646(5) Uani d . . . 1 . .
P P1 0.37731(2) 0.50092(3) 0.56712(2) 0.01444(7) Uani d . . . 1 . .
F F1 0.32040(4) 0.51218(7) 0.60439(4) 0.02155(17) Uani d . . . 1 . .
O O1 0.27905(5) 0.64819(10) 0.72406(6) 0.0283(2) Uani d . . . 1 . .
O O2 0.21502(6) 0.28514(10) 0.62928(6) 0.0327(2) Uani d . . . 1 . .
O O3 0.07362(6) 0.49694(9) 0.74252(7) 0.0304(2) Uani d . . . 1 . .
O O4 0.09202(6) 0.59840(10) 0.51150(6) 0.0305(2) Uani d . . . 1 . .
C C1 0.23305(6) 0.59339(12) 0.69435(7) 0.0206(2) Uani d . . . 1 . .
C C2 0.19405(6) 0.37196(12) 0.63772(7) 0.0220(3) Uani d . . . 1 . .
C C3 0.10800(6) 0.50091(11) 0.70518(7) 0.0199(2) Uani d . . . 1 . .
C C4 0.11963(6) 0.56313(12) 0.56614(8) 0.0215(3) Uani d . . . 1 . .
C C5 0.40412(6) 0.35815(11) 0.57478(7) 0.0161(2) Uani d . . . 1 . .
C C6 0.41595(6) 0.30862(11) 0.51482(7) 0.0185(2) Uani d . . . 1 . .
H H6 0.405416 0.349304 0.47155 0.022 Uiso calc U . R 1 . .
C C7 0.44291(7) 0.20071(12) 0.51841(7) 0.0227(3) Uani d . . . 1 . .
H H7 0.450861 0.16699 0.477863 0.027 Uiso calc U . R 1 . .
C C8 0.45810(7) 0.14268(12) 0.58198(8) 0.0242(3) Uani d . . . 1 . .
H H8 0.477142 0.069021 0.585078 0.029 Uiso calc U . R 1 . .
C C9 0.44585(6) 0.19084(12) 0.64106(7) 0.0235(3) Uani d . . . 1 . .
H H9 0.456151 0.148902 0.683856 0.028 Uiso calc U . R 1 . .
C C10 0.41882(6) 0.29910(12) 0.63941(7) 0.0194(2) Uani d . . . 1 . .
C C11 0.40547(7) 0.34697(14) 0.70477(7) 0.0281(3) Uani d . . . 1 . .
H H11A 0.426576 0.298239 0.745336 0.042 Uiso calc U . R 1 . .
H H11B 0.355896 0.351013 0.697824 0.042 Uiso calc U . R 1 . .
H H11C 0.425242 0.422827 0.713718 0.042 Uiso calc U . R 1 . .
C C12 0.44544(6) 0.59058(11) 0.61238(6) 0.0159(2) Uani d . . . 1 . .
C C13 0.51175(6) 0.54415(12) 0.63098(7) 0.0181(2) Uani d . . . 1 . .
H H13 0.518106 0.467461 0.620369 0.022 Uiso calc U . R 1 . .
C C14 0.56790(6) 0.61002(12) 0.66478(7) 0.0209(2) Uani d . . . 1 . .
H H14 0.612801 0.578893 0.677495 0.025 Uiso calc U . R 1 . .
C C15 0.55785(6) 0.72153(12) 0.67981(7) 0.0220(3) Uani d . . . 1 . .
H H15 0.596134 0.766926 0.703257 0.026 Uiso calc U . R 1 . .
C C16 0.49226(6) 0.76804(12) 0.66097(7) 0.0209(2) Uani d . . . 1 . .
H H16 0.486681 0.845037 0.671489 0.025 Uiso calc U . R 1 . .
C C17 0.43454(6) 0.70422(11) 0.62699(7) 0.0177(2) Uani d . . . 1 . .
C C18 0.36466(6) 0.75832(12) 0.60954(8) 0.0229(3) Uani d . . . 1 . .
H H18A 0.338265 0.738022 0.561206 0.034 Uiso calc U . R 1 . .
H H18B 0.369742 0.840499 0.613269 0.034 Uiso calc U . R 1 . .
H H18C 0.34052 0.731603 0.64279 0.034 Uiso calc U . R 1 . .
C C19 0.34096(6) 0.54179(11) 0.47808(7) 0.0167(2) Uani d . . . 1 . .
C C20 0.37624(6) 0.62123(11) 0.44964(7) 0.0197(2) Uani d . . . 1 . .
H H20 0.417813 0.652928 0.478438 0.024 Uiso calc U . R 1 . .
C C21 0.35073(8) 0.65388(12) 0.37951(8) 0.0251(3) Uani d . . . 1 . .
H H21 0.374031 0.708917 0.360136 0.03 Uiso calc U . R 1 . .
C C22 0.29042(8) 0.60474(13) 0.33791(7) 0.0278(3) Uani d . . . 1 . .
H H22 0.272825 0.625826 0.289611 0.033 Uiso calc U . R 1 . .
C C23 0.25589(7) 0.52579(13) 0.36599(8) 0.0254(3) Uani d . . . 1 . .
H H23 0.215094 0.493105 0.336258 0.031 Uiso calc U . R 1 . .
C C24 0.27897(6) 0.49261(11) 0.43644(7) 0.0194(2) Uani d . . . 1 . .
C C25 0.23773(6) 0.41103(13) 0.46569(8) 0.0257(3) Uani d . . . 1 . .
H H25A 0.203251 0.374661 0.426608 0.039 Uiso calc U . R 1 . .
H H25B 0.214795 0.451687 0.495632 0.039 Uiso calc U . R 1 . .
H H25C 0.268231 0.35352 0.493904 0.039 Uiso calc U . R 1 . .

loop_
_atom_site_aniso_label
_atom_site_aniso_U_11
_atom_site_aniso_U_22
_atom_site_aniso_U_33
_atom_site_aniso_U_12
_atom_site_aniso_U_13
_atom_site_aniso_U_23
Co1 0.01464(8) 0.01762(9) 0.01705(9) -0.00043(5) 0.00447(6) -0.00041(6)
P1 0.01269(12) 0.01654(15) 0.01410(14) -0.00054(10) 0.00389(10) -0.00134(11)
F1 0.0172(3) 0.0276(4) 0.0229(4) -0.0014(3) 0.0107(3) -0.0041(3)
O1 0.0231(4) 0.0300(6) 0.0286(5) -0.0066(4) 0.0022(4) 0.0001(4)
O2 0.0373(5) 0.0243(6) 0.0372(6) 0.0087(4) 0.0118(5) -0.0006(5)
O3 0.0273(5) 0.0346(6) 0.0341(6) -0.0065(4) 0.0164(4) -0.0110(5)
O4 0.0372(5) 0.0291(6) 0.0234(5) 0.0019(4) 0.0060(4) 0.0031(4)
C1 0.0186(5) 0.0223(6) 0.0206(6) 0.0006(4) 0.0055(4) 0.0024(5)
C2 0.0210(5) 0.0261(7) 0.0193(6) 0.0005(5) 0.0065(4) 0.0006(5)
C3 0.0167(5) 0.0199(6) 0.0223(6) -0.0025(4) 0.0046(5) -0.0046(5)
C4 0.0211(5) 0.0183(6) 0.0257(7) -0.0011(4) 0.0077(5) -0.0036(5)
C5 0.0146(4) 0.0164(6) 0.0165(5) -0.0012(4) 0.0033(4) -0.0004(4)
C6 0.0192(5) 0.0194(6) 0.0161(5) 0.0006(4) 0.0038(4) -0.0007(5)
C7 0.0225(5) 0.0214(7) 0.0225(6) 0.0024(5) 0.0036(5) -0.0030(5)
C8 0.0224(5) 0.0177(6) 0.0282(7) 0.0004(5) 0.0007(5) 0.0012(5)
C9 0.0220(5) 0.0219(7) 0.0227(6) -0.0028(5) 0.0003(5) 0.0057(5)
C10 0.0166(5) 0.0234(6) 0.0164(5) -0.0041(4) 0.0020(4) 0.0016(5)
C11 0.0304(6) 0.0373(9) 0.0176(6) 0.0012(6) 0.0083(5) 0.0036(6)
C12 0.0154(5) 0.0174(6) 0.0151(5) -0.0014(4) 0.0046(4) -0.0015(4)
C13 0.0158(5) 0.0198(6) 0.0183(6) -0.0003(4) 0.0043(4) -0.0005(5)
C14 0.0159(5) 0.0238(7) 0.0216(6) -0.0023(4) 0.0031(4) -0.0001(5)
C15 0.0215(5) 0.0229(7) 0.0205(6) -0.0063(5) 0.0045(5) -0.0018(5)
C16 0.0244(6) 0.0183(6) 0.0202(6) -0.0043(5) 0.0070(5) -0.0032(5)
C17 0.0192(5) 0.0181(6) 0.0167(5) -0.0008(4) 0.0067(4) -0.0007(4)
C18 0.0214(5) 0.0198(6) 0.0289(7) 0.0023(4) 0.0096(5) -0.0015(5)
C19 0.0162(5) 0.0169(6) 0.0158(5) 0.0035(4) 0.0028(4) -0.0010(4)
C20 0.0229(5) 0.0173(6) 0.0190(6) 0.0021(4) 0.0062(4) -0.0002(5)
C21 0.0365(7) 0.0195(7) 0.0201(6) 0.0055(5) 0.0095(5) 0.0022(5)
C22 0.0360(7) 0.0273(7) 0.0157(6) 0.0130(6) 0.0006(5) 0.0003(5)
C23 0.0215(5) 0.0289(7) 0.0206(6) 0.0084(5) -0.0022(5) -0.0056(5)
C24 0.0152(5) 0.0208(6) 0.0203(6) 0.0046(4) 0.0020(4) -0.0046(5)
C25 0.0173(5) 0.0294(7) 0.0293(7) -0.0040(5) 0.0049(5) -0.0071(6)

loop_
_atom_type_symbol
_atom_type_description
_atom_type_scat_dispersion_real
_atom_type_scat_dispersion_imag
_atom_type_scat_source
C C 0.0033 0.0016 'International Tables Vol C Tables 4.2.6.8 and 6.1.1.4'
H H 0.0000 0.0000 'International Tables Vol C Tables 4.2.6.8 and 6.1.1.4'
Co Co 0.3494 0.9721 'International Tables Vol C Tables 4.2.6.8 and 6.1.1.4'
O O 0.0106 0.0060 'International Tables Vol C Tables 4.2.6.8 and 6.1.1.4'
P P 0.1023 0.0942 'International Tables Vol C Tables 4.2.6.8 and 6.1.1.4'
F F 0.0171 0.0103 'International Tables Vol C Tables 4.2.6.8 and 6.1.1.4'

loop_
_geom_angle_atom_site_label_1
_geom_angle_atom_site_label_2
_geom_angle_atom_site_label_3
_geom_angle_site_symmetry_1
_geom_angle_site_symmetry_3
_geom_angle
_geom_angle_publ_flag
C3 Co1 C2 . . 111.80(6) ?
C3 Co1 C1 . . 107.03(6) ?
C2 Co1 C1 . . 108.52(6) ?
C3 Co1 C4 . . 111.33(6) ?
C2 Co1 C4 . . 107.65(6) ?
C1 Co1 C4 . . 110.50(6) ?
F1 P1 C19 . . 107.11(5) ?
F1 P1 C12 . . 107.07(5) ?
C19 P1 C12 . . 112.27(6) ?
F1 P1 C5 . . 107.25(5) ?
C19 P1 C5 . . 112.14(6) ?
C12 P1 C5 . . 110.68(6) ?
O1 C1 Co1 . . 178.49(13) ?
O2 C2 Co1 . . 179.27(13) ?
O3 C3 Co1 . . 178.19(12) ?
O4 C4 Co1 . . 179.43(14) ?
C6 C5 C10 . . 120.86(12) ?
C6 C5 P1 . . 116.85(10) ?
C10 C5 P1 . . 122.07(10) ?
C7 C6 C5 . . 120.35(12) ?
C7 C6 H6 . . 119.8 ?
C5 C6 H6 . . 119.8 ?
C6 C7 C8 . . 119.06(13) ?
C6 C7 H7 . . 120.5 ?
C8 C7 H7 . . 120.5 ?
C9 C8 C7 . . 120.75(13) ?
C9 C8 H8 . . 119.6 ?
C7 C8 H8 . . 119.6 ?
C8 C9 C10 . . 121.76(13) ?
C8 C9 H9 . . 119.1 ?
C10 C9 H9 . . 119.1 ?
C9 C10 C5 . . 117.22(13) ?
C9 C10 C11 . . 119.71(12) ?
C5 C10 C11 . . 123.07(13) ?
C10 C11 H11A . . 109.5 ?
C10 C11 H11B . . 109.5 ?
H11A C11 H11B . . 109.5 ?
C10 C11 H11C . . 109.5 ?
H11A C11 H11C . . 109.5 ?
H11B C11 H11C . . 109.5 ?
C13 C12 C17 . . 121.17(11) ?
C13 C12 P1 . . 116.77(10) ?
C17 C12 P1 . . 122.02(9) ?
C14 C13 C12 . . 120.12(12) ?
C14 C13 H13 . . 119.9 ?
C12 C13 H13 . . 119.9 ?
C15 C14 C13 . . 119.28(12) ?
C15 C14 H14 . . 120.4 ?
C13 C14 H14 . . 120.4 ?
C14 C15 C16 . . 120.75(12) ?
C14 C15 H15 . . 119.6 ?
C16 C15 H15 . . 119.6 ?
C15 C16 C17 . . 121.55(13) ?
C15 C16 H16 . . 119.2 ?
C17 C16 H16 . . 119.2 ?
C16 C17 C12 . . 117.13(11) ?
C16 C17 C18 . . 119.18(12) ?
C12 C17 C18 . . 123.67(11) ?
C17 C18 H18A . . 109.5 ?
C17 C18 H18B . . 109.5 ?
H18A C18 H18B . . 109.5 ?
C17 C18 H18C . . 109.5 ?
H18A C18 H18C . . 109.5 ?
H18B C18 H18C . . 109.5 ?
C20 C19 C24 . . 121.29(12) ?
C20 C19 P1 . . 117.98(9) ?
C24 C19 P1 . . 120.71(10) ?
C21 C20 C19 . . 120.16(12) ?
C21 C20 H20 . . 119.9 ?
C19 C20 H20 . . 119.9 ?
C20 C21 C22 . . 118.95(14) ?
C20 C21 H21 . . 120.5 ?
C22 C21 H21 . . 120.5 ?
C23 C22 C21 . . 120.79(13) ?
C23 C22 H22 . . 119.6 ?
C21 C22 H22 . . 119.6 ?
C22 C23 C24 . . 122.02(13) ?
C22 C23 H23 . . 119.0 ?
C24 C23 H23 . . 119.0 ?
C23 C24 C19 . . 116.77(13) ?
C23 C24 C25 . . 120.17(12) ?
C19 C24 C25 . . 123.04(12) ?
C24 C25 H25A . . 109.5 ?
C24 C25 H25B . . 109.5 ?
H25A C25 H25B . . 109.5 ?
C24 C25 H25C . . 109.5 ?
H25A C25 H25C . . 109.5 ?
H25B C25 H25C . . 109.5 ?

loop_
_geom_bond_atom_site_label_1
_geom_bond_atom_site_label_2
_geom_bond_site_symmetry_2
_geom_bond_distance
_geom_bond_publ_flag
Co1 C3 . 1.7590(14) ?
Co1 C2 . 1.7695(15) ?
Co1 C1 . 1.7700(13) ?
Co1 C4 . 1.7752(14) ?
P1 F1 . 1.5486(8) ?
P1 C19 . 1.7663(13) ?
P1 C12 . 1.7706(12) ?
P1 C5 . 1.7709(13) ?
O1 C1 . 1.1513(16) ?
O2 C2 . 1.1447(17) ?
O3 C3 . 1.1558(17) ?
O4 C4 . 1.1416(17) ?
C5 C6 . 1.4037(18) ?
C5 C10 . 1.4097(18) ?
C6 C7 . 1.3855(19) ?
C6 H6 . 0.95 ?
C7 C8 . 1.386(2) ?
C7 H7 . 0.95 ?
C8 C9 . 1.385(2) ?
C8 H8 . 0.95 ?
C9 C10 . 1.393(2) ?
C9 H9 . 0.95 ?
C10 C11 . 1.505(2) ?
C11 H11A . 0.98 ?
C11 H11B . 0.98 ?
C11 H11C . 0.98 ?
C12 C13 . 1.4051(16) ?
C12 C17 . 1.4084(18) ?
C13 C14 . 1.3857(17) ?
C13 H13 . 0.95 ?
C14 C15 . 1.383(2) ?
C14 H14 . 0.95 ?
C15 C16 . 1.3925(18) ?
C15 H15 . 0.95 ?
C16 C17 . 1.3955(17) ?
C16 H16 . 0.95 ?
C17 C18 . 1.5072(17) ?
C18 H18A . 0.98 ?
C18 H18B . 0.98 ?
C18 H18C . 0.98 ?
C19 C20 . 1.3972(19) ?
C19 C24 . 1.4171(16) ?
C20 C21 . 1.3858(19) ?
C20 H20 . 0.95 ?
C21 C22 . 1.392(2) ?
C21 H21 . 0.95 ?
C22 C23 . 1.380(2) ?
C22 H22 . 0.95 ?
C23 C24 . 1.390(2) ?
C23 H23 . 0.95 ?
C24 C25 . 1.502(2) ?
C25 H25A . 0.98 ?
C25 H25B . 0.98 ?
C25 H25C . 0.98 ?
